data_7060926
loop_
_publ_author_name
'Koz\'a\<cek, Pavel'
'Dost\'al, Libor'
'Hejda, Martin'
'Mikysek, Tom\'a\<s'
'R\%u\<zi\<cka, Ale\<s'
'Erben, Milan'

_publ_section_title
;
 Synthesis and properties of 1,2,3-diazapnictol-5-yl substituted
 ferrocenes
;
_journal_issue 38
_journal_name_full 'New Journal of Chemistry'
_journal_page_first 18171
_journal_page_last 18182
_journal_paper_doi 10.1039/D1NJ02666F
_journal_volume 45
_journal_year 2021
_chemical_formula_sum 'C12 H14 Fe N2'
_chemical_formula_weight 242.10
_space_group_crystal_system monoclinic
_space_group_IT_number 5
_space_group_name_Hall 'C 2y'
_space_group_name_H-M_alt 'C 1 2 1'
_atom_sites_solution_hydrogens mixed
_audit_creation_method SHELXL-2017/1
_audit_update_record
;
2021-08-16 deposited with the CCDC.	2021-08-25 downloaded from the CCDC.
;
_cell_angle_alpha 90
_cell_angle_beta 101.809(2)
_cell_angle_gamma 90
_cell_formula_units_Z 8
_cell_length_a 28.021(2)
_cell_length_b 7.3169(5)
_cell_length_c 10.7673(8)
_cell_measurement_reflns_used 32050
_cell_measurement_temperature 150(2)
_cell_measurement_theta_max 27.5
_cell_measurement_theta_min 1
_cell_volume 2160.9(3)
_computing_cell_refinement 'APEX3 v2016.9-0 (Bruker AXS)'
_computing_data_collection 'Bruker Instrument Service vV6.2.3'
_computing_data_reduction 'SAINT V8.37A (Bruker AXS Inc., 2015)'
_computing_molecular_graphics 'SHELXL-2017/1 (Sheldrick, 2017)'
_computing_publication_material 'Bruker SHELXTL'
_computing_structure_refinement 'SHELXL-2017/1 (Sheldrick, 2017)'
_computing_structure_solution 'XT, VERSION 2014/5'
_diffrn_ambient_temperature 150(2)
_diffrn_detector_area_resol_mean 10.4167
_diffrn_measured_fraction_theta_full 0.995
_diffrn_measured_fraction_theta_max 0.978
_diffrn_measurement_device_type 'Bruker D8 - Venture'
_diffrn_measurement_method '\f and \w scans to fill the Ewald sphere'
_diffrn_radiation_type MoK\a
_diffrn_radiation_wavelength 0.71073
_diffrn_reflns_av_R_equivalents 0.0422
_diffrn_reflns_av_unetI/netI 0.0295
_diffrn_reflns_Laue_measured_fraction_full 0.995
_diffrn_reflns_Laue_measured_fraction_max 0.978
_diffrn_reflns_limit_h_max 36
_diffrn_reflns_limit_h_min -36
_diffrn_reflns_limit_k_max 8
_diffrn_reflns_limit_k_min -9
_diffrn_reflns_limit_l_max 13
_diffrn_reflns_limit_l_min -13
_diffrn_reflns_number 32050
_diffrn_reflns_point_group_measured_fraction_full 0.985
_diffrn_reflns_point_group_measured_fraction_max 0.965
_diffrn_reflns_theta_full 25.242
_diffrn_reflns_theta_max 27.511
_diffrn_reflns_theta_min 2.667
_diffrn_source 'sealed X-ray tube'
_exptl_absorpt_coefficient_mu 1.361
_exptl_absorpt_correction_T_max 0.91
_exptl_absorpt_correction_T_min 0.71
_exptl_absorpt_correction_type 'Numerical Mu From Formula'
_exptl_absorpt_process_details
;
SADABS-2016/2 - Bruker AXS area detector scaling and absorption correction
;
_exptl_crystal_colour orange
_exptl_crystal_density_diffrn 1.488
_exptl_crystal_description bar
_exptl_crystal_F_000 1008
_exptl_crystal_size_max 0.292
_exptl_crystal_size_mid 0.248
_exptl_crystal_size_min 0.070
_refine_diff_density_max 2.371
_refine_diff_density_min -1.573
_refine_diff_density_rms 0.137
_refine_ls_abs_structure_details
;
 Flack x determined using 1818 quotients [(I+)-(I-)]/[(I+)+(I-)]
 (Parsons, Flack and Wagner, Acta Cryst. B69 (2013) 249-259).
;
_refine_ls_abs_structure_Flack -0.052(7)
_refine_ls_extinction_method none
_refine_ls_goodness_of_fit_ref 1.182
_refine_ls_hydrogen_treatment mixed
_refine_ls_matrix_type full
_refine_ls_number_parameters 286
_refine_ls_number_reflns 4817
_refine_ls_number_restraints 1
_refine_ls_restrained_S_all 1.182
_refine_ls_R_factor_all 0.0580
_refine_ls_R_factor_gt 0.0534
_refine_ls_shift/su_max 0.000
_refine_ls_shift/su_mean 0.000
_refine_ls_structure_factor_coef Fsqd
_refine_ls_weighting_details 'w=1/[\s^2^(Fo^2^)+(0.0337P)^2^+20.5090P] where P=(Fo^2^+2Fc^2^)/3'
_refine_ls_weighting_scheme calc
_refine_ls_wR_factor_gt 0.1344
_refine_ls_wR_factor_ref 0.1366
_reflns_Friedel_coverage 0.829
_reflns_Friedel_fraction_full 0.973
_reflns_Friedel_fraction_max 0.949
_reflns_number_gt 4458
_reflns_number_total 4817
_reflns_threshold_expression 'I > 2\s(I)'
_cod_data_source_file d1nj02666f2.cif
_cod_data_source_block me161101fe1
_cod_depositor_comments 'Adding full bibliography for 7060916--7060926.cif.'
_cod_original_sg_symbol_H-M 'C 2'
_cod_database_code 7060926
_shelx_shelxl_version_number 2017/1
_shelx_space_group_comment
;
The symmetry employed for this shelxl refinement is uniquely defined
by the following loop, which should always be used as a source of
symmetry information in preference to the above space-group names.
They are only intended as comments.
;
_shelx_estimated_absorpt_t_min 0.692
_shelx_estimated_absorpt_t_max 0.911

loop_
_space_group_symop_operation_xyz
'x, y, z'
'-x, y, -z'
'x+1/2, y+1/2, z'
'-x+1/2, y+1/2, -z'

loop_
_atom_site_label
_atom_site_type_symbol
_atom_site_fract_x
_atom_site_fract_y
_atom_site_fract_z
_atom_site_U_iso_or_equiv
_atom_site_adp_type
_atom_site_occupancy
_atom_site_site_symmetry_order
_atom_site_calc_flag
_atom_site_refinement_flags_posn
_atom_site_refinement_flags_adp
_atom_site_refinement_flags_occupancy
_atom_site_disorder_assembly
_atom_site_disorder_group
Fe1 Fe 0.34295(3) 0.72306(18) 0.16339(8) 0.0122(2) Uani 1 1 d . . . . .
N1 N 0.4671(2) 0.5171(11) 0.1048(7) 0.0187(14) Uani 1 1 d . . . . .
C1 C 0.3843(3) 0.5188(11) 0.1103(7) 0.0137(14) Uani 1 1 d . . . . .
Fe2 Fe 0.34011(3) 1.22507(17) 0.68115(8) 0.0122(2) Uani 1 1 d . . . . .
N2 N 0.5164(3) 0.4805(12) 0.1634(7) 0.0234(16) Uani 1 1 d . . . . .
H2A H 0.525(4) 0.381(16) 0.215(11) 0.028 Uiso 1 1 d . U . . .
H2B H 0.541(4) 0.526(15) 0.095(10) 0.028 Uiso 1 1 d . U . . .
C2 C 0.3690(3) 0.6418(12) 0.0080(7) 0.0179(16) Uani 1 1 d . . . . .
H2 H 0.391065 0.714693 -0.035275 0.021 Uiso 1 1 calc R U . . .
C3 C 0.3166(3) 0.6463(12) -0.0217(8) 0.0208(17) Uani 1 1 d . . . . .
H3 H 0.295676 0.721661 -0.089089 0.025 Uiso 1 1 calc R U . . .
N3 N 0.4668(2) 1.0179(10) 0.8616(6) 0.0156(13) Uani 1 1 d . . . . .
C5 C 0.3408(3) 0.4461(11) 0.1465(8) 0.0197(17) Uani 1 1 d . . . . .
H5 H 0.339917 0.356260 0.215998 0.024 Uiso 1 1 calc R U . . .
C4 C 0.3000(3) 0.5236(12) 0.0636(8) 0.0179(16) Uani 1 1 d . . . . .
H4 H 0.265118 0.499950 0.066623 0.022 Uiso 1 1 calc R U . . .
N4 N 0.5151(3) 0.9796(12) 0.8524(8) 0.0247(16) Uani 1 1 d . . . . .
H4A H 0.519(4) 0.863(16) 0.821(11) 0.030 Uiso 1 1 d . U . . .
H4B H 0.532(4) 0.974(15) 0.942(11) 0.030 Uiso 1 1 d . U . . .
C9 C 0.3692(3) 0.9817(11) 0.2083(8) 0.0193(16) Uani 1 1 d . . . . .
H9 H 0.389225 1.056271 0.160188 0.023 Uiso 1 1 calc R U . . .
C8 C 0.3870(3) 0.8592(12) 0.3085(8) 0.0223(18) Uani 1 1 d . . . . .
H8 H 0.422163 0.831277 0.342985 0.027 Uiso 1 1 calc R U . . .
C7 C 0.4471(3) 0.3883(14) 0.3004(8) 0.0263(19) Uani 1 1 d . . . . .
H7A H 0.417978 0.387050 0.337516 0.039 Uiso 1 1 calc R U . . .
H7B H 0.472931 0.458530 0.355173 0.039 Uiso 1 1 calc R U . . .
H7C H 0.458312 0.262638 0.292768 0.039 Uiso 1 1 calc R U . . .
C6 C 0.4351(3) 0.4752(11) 0.1709(7) 0.0166(15) Uani 1 1 d . . . . .
C10 C 0.3172(3) 0.9795(12) 0.1887(9) 0.0254(19) Uani 1 1 d . . . . .
H10 H 0.294441 1.051878 0.123195 0.030 Uiso 1 1 calc R U . . .
C11 C 0.3033(3) 0.8571(12) 0.2759(9) 0.025(2) Uani 1 1 d . . . . .
H11 H 0.269094 0.827962 0.283023 0.030 Uiso 1 1 calc R U . . .
C12 C 0.3467(3) 0.7796(11) 0.3517(8) 0.0229(18) Uani 1 1 d . . . . .
H12 H 0.348488 0.688569 0.421747 0.027 Uiso 1 1 calc R U . . .
C13 C 0.3829(3) 1.0206(11) 0.7748(7) 0.0147(15) Uani 1 1 d . . . . .
C14 C 0.3386(3) 0.9484(11) 0.7003(7) 0.0141(15) Uani 1 1 d . . . . .
H14 H 0.336060 0.857255 0.630065 0.017 Uiso 1 1 calc R U . . .
C15 C 0.2989(3) 1.0292(12) 0.7432(8) 0.0213(17) Uani 1 1 d . . . . .
H15 H 0.263560 1.004928 0.708330 0.026 Uiso 1 1 calc R U . . .
C16 C 0.3182(3) 1.1534(12) 0.8452(8) 0.0183(16) Uani 1 1 d . . . . .
H16 H 0.298703 1.230720 0.893225 0.022 Uiso 1 1 calc R U . . .
C17 C 0.3695(3) 1.1470(11) 0.8643(7) 0.0155(15) Uani 1 1 d . . . . .
H17 H 0.392653 1.220931 0.927753 0.019 Uiso 1 1 calc R U . . .
C18 C 0.4331(3) 0.9764(10) 0.7650(7) 0.0145(14) Uani 1 1 d . . . . .
C19 C 0.4429(3) 0.8903(13) 0.6465(8) 0.0236(18) Uani 1 1 d . . . . .
H19A H 0.413581 0.897705 0.579257 0.035 Uiso 1 1 calc R U . . .
H19B H 0.451931 0.761846 0.663114 0.035 Uiso 1 1 calc R U . . .
H19C H 0.469737 0.955022 0.619675 0.035 Uiso 1 1 calc R U . . .
C20 C 0.3813(3) 1.3575(12) 0.5737(8) 0.0221(18) Uani 1 1 d . . . . .
H20 H 0.416105 1.330444 0.571713 0.027 Uiso 1 1 calc R U . . .
C21 C 0.3397(4) 1.2762(12) 0.4946(8) 0.026(2) Uani 1 1 d . . . . .
H21 H 0.340184 1.182436 0.427271 0.031 Uiso 1 1 calc R U . . .
C22 C 0.2974(4) 1.3517(13) 0.5290(8) 0.026(2) Uani 1 1 d . . . . .
H22 H 0.262805 1.320269 0.490274 0.031 Uiso 1 1 calc R U . . .
C23 C 0.3129(3) 1.4791(12) 0.6270(8) 0.0231(18) Uani 1 1 d . . . . .
H23 H 0.291086 1.552711 0.670510 0.028 Uiso 1 1 calc R U . . .
C24 C 0.3649(3) 1.4829(11) 0.6557(7) 0.0203(17) Uani 1 1 d . . . . .
H24 H 0.385854 1.560137 0.721719 0.024 Uiso 1 1 calc R U . . .

loop_
_atom_site_aniso_label
_atom_site_aniso_U_11
_atom_site_aniso_U_22
_atom_site_aniso_U_33
_atom_site_aniso_U_23
_atom_site_aniso_U_13
_atom_site_aniso_U_12
Fe1 0.0159(4) 0.0092(5) 0.0122(4) 0.0009(6) 0.0045(3) -0.0004(6)
N1 0.019(3) 0.021(4) 0.017(3) -0.003(3) 0.005(3) 0.003(3)
C1 0.026(4) 0.008(3) 0.008(3) 0.000(3) 0.007(3) 0.004(3)
Fe2 0.0173(4) 0.0090(5) 0.0096(4) 0.0040(6) 0.0014(3) -0.0005(6)
N2 0.020(4) 0.031(5) 0.023(4) -0.004(3) 0.012(3) 0.003(3)
C2 0.026(4) 0.018(4) 0.011(3) 0.001(3) 0.007(3) 0.005(3)
C3 0.025(4) 0.019(4) 0.017(4) -0.004(3) 0.000(3) 0.003(3)
N3 0.021(3) 0.017(3) 0.009(3) -0.002(2) 0.003(2) 0.003(3)
C5 0.024(4) 0.007(4) 0.025(4) -0.001(3) -0.001(4) -0.003(3)
C4 0.019(4) 0.013(4) 0.021(4) -0.002(3) 0.005(3) -0.001(3)
N4 0.017(4) 0.034(5) 0.023(4) -0.001(3) 0.003(3) 0.001(3)
C9 0.029(4) 0.011(4) 0.018(4) -0.003(3) 0.007(3) -0.008(3)
C8 0.022(4) 0.023(5) 0.021(4) -0.007(3) 0.001(3) -0.002(3)
C7 0.032(5) 0.031(5) 0.016(4) 0.006(4) 0.006(3) 0.003(4)
C6 0.021(4) 0.014(4) 0.015(3) -0.001(3) 0.007(3) -0.001(3)
C10 0.024(4) 0.016(4) 0.036(5) -0.008(4) 0.007(4) 0.003(3)
C11 0.024(4) 0.019(5) 0.036(5) -0.014(4) 0.016(4) -0.008(3)
C12 0.038(5) 0.015(4) 0.018(4) -0.004(3) 0.011(3) -0.003(3)
C13 0.024(4) 0.011(4) 0.009(3) 0.007(3) 0.003(3) 0.002(3)
C14 0.023(4) 0.011(4) 0.009(3) 0.001(3) 0.006(3) -0.004(3)
C15 0.019(4) 0.017(4) 0.028(4) 0.008(3) 0.005(3) -0.004(3)
C16 0.027(4) 0.015(4) 0.015(4) 0.004(3) 0.009(3) 0.001(3)
C17 0.026(4) 0.015(3) 0.005(3) 0.004(3) 0.002(3) 0.002(3)
C18 0.023(4) 0.010(4) 0.010(3) 0.002(3) 0.003(3) 0.001(3)
C19 0.027(4) 0.027(5) 0.016(4) -0.005(3) 0.005(3) 0.001(4)
C20 0.029(4) 0.021(4) 0.020(4) 0.011(3) 0.014(3) 0.000(3)
C21 0.047(5) 0.020(5) 0.010(3) 0.002(3) 0.005(3) -0.001(4)
C22 0.033(5) 0.020(4) 0.018(4) 0.012(3) -0.011(3) -0.004(3)
C23 0.030(4) 0.013(4) 0.028(5) 0.009(4) 0.009(4) 0.002(3)
C24 0.036(5) 0.012(4) 0.011(4) 0.001(3) -0.001(3) -0.004(3)

loop_
_atom_type_symbol
_atom_type_description
_atom_type_scat_dispersion_real
_atom_type_scat_dispersion_imag
_atom_type_scat_source
C C 0.0033 0.0016 'International Tables Vol C Tables 4.2.6.8 and 6.1.1.4'
H H 0.0000 0.0000 'International Tables Vol C Tables 4.2.6.8 and 6.1.1.4'
Fe Fe 0.3463 0.8444 'International Tables Vol C Tables 4.2.6.8 and 6.1.1.4'
N N 0.0061 0.0033 'International Tables Vol C Tables 4.2.6.8 and 6.1.1.4'

loop_
_geom_angle_atom_site_label_1
_geom_angle_atom_site_label_2
_geom_angle_atom_site_label_3
_geom_angle
_geom_angle_site_symmetry_1
_geom_angle_site_symmetry_3
_geom_angle_publ_flag
C5 Fe1 C8 123.8(4) . . ?
C5 Fe1 C1 41.7(3) . . ?
C8 Fe1 C1 106.4(3) . . ?
C5 Fe1 C2 69.3(4) . . ?
C8 Fe1 C2 120.4(4) . . ?
C1 Fe1 C2 40.6(3) . . ?
C5 Fe1 C10 156.9(4) . . ?
C8 Fe1 C10 68.0(4) . . ?
C1 Fe1 C10 160.5(4) . . ?
C2 Fe1 C10 124.7(4) . . ?
C5 Fe1 C12 106.5(4) . . ?
C8 Fe1 C12 40.9(3) . . ?
C1 Fe1 C12 120.4(3) . . ?
C2 Fe1 C12 155.8(4) . . ?
C10 Fe1 C12 68.4(4) . . ?
C5 Fe1 C4 40.6(3) . . ?
C8 Fe1 C4 161.2(4) . . ?
C1 Fe1 C4 68.8(3) . . ?
C2 Fe1 C4 68.5(3) . . ?
C10 Fe1 C4 122.5(4) . . ?
C12 Fe1 C4 124.6(3) . . ?
C5 Fe1 C9 160.4(4) . . ?
C8 Fe1 C9 40.4(3) . . ?
C1 Fe1 C9 123.0(3) . . ?
C2 Fe1 C9 106.8(3) . . ?
C10 Fe1 C9 40.8(3) . . ?
C12 Fe1 C9 68.8(3) . . ?
C4 Fe1 C9 157.5(3) . . ?
C5 Fe1 C11 121.3(4) . . ?
C8 Fe1 C11 68.3(4) . . ?
C1 Fe1 C11 157.1(4) . . ?
C2 Fe1 C11 161.5(4) . . ?
C10 Fe1 C11 40.2(4) . . ?
C12 Fe1 C11 41.0(4) . . ?
C4 Fe1 C11 108.6(3) . . ?
C9 Fe1 C11 68.4(3) . . ?
C5 Fe1 C3 69.1(4) . . ?
C8 Fe1 C3 156.3(4) . . ?
C1 Fe1 C3 68.9(3) . . ?
C2 Fe1 C3 41.1(3) . . ?
C10 Fe1 C3 108.2(4) . . ?
C12 Fe1 C3 161.6(4) . . ?
C4 Fe1 C3 40.7(3) . . ?
C9 Fe1 C3 121.4(4) . . ?
C11 Fe1 C3 124.9(4) . . ?
C6 N1 N2 115.6(7) . . ?
C2 C1 C5 107.8(7) . . ?
C2 C1 C6 126.2(7) . . ?
C5 C1 C6 126.0(7) . . ?
C2 C1 Fe1 69.8(4) . . ?
C5 C1 Fe1 68.8(4) . . ?
C6 C1 Fe1 125.8(5) . . ?
C14 Fe2 C15 40.7(3) . . ?
C14 Fe2 C20 123.8(3) . . ?
C15 Fe2 C20 161.0(4) . . ?
C14 Fe2 C21 106.6(3) . . ?
C15 Fe2 C21 124.2(4) . . ?
C20 Fe2 C21 40.9(4) . . ?
C14 Fe2 C22 120.7(4) . . ?
C15 Fe2 C22 107.7(4) . . ?
C20 Fe2 C22 68.7(4) . . ?
C21 Fe2 C22 40.9(4) . . ?
C14 Fe2 C24 160.8(4) . . ?
C15 Fe2 C24 157.3(4) . . ?
C20 Fe2 C24 40.5(3) . . ?
C21 Fe2 C24 68.5(3) . . ?
C22 Fe2 C24 68.5(3) . . ?
C14 Fe2 C23 156.4(4) . . ?
C15 Fe2 C23 121.9(3) . . ?
C20 Fe2 C23 68.2(4) . . ?
C21 Fe2 C23 68.1(4) . . ?
C22 Fe2 C23 40.3(4) . . ?
C24 Fe2 C23 40.7(4) . . ?
C14 Fe2 C13 41.1(3) . . ?
C15 Fe2 C13 68.9(3) . . ?
C20 Fe2 C13 106.5(3) . . ?
C21 Fe2 C13 120.2(3) . . ?
C22 Fe2 C13 156.0(4) . . ?
C24 Fe2 C13 123.9(3) . . ?
C23 Fe2 C13 161.6(4) . . ?
C14 Fe2 C16 69.1(3) . . ?
C15 Fe2 C16 41.3(3) . . ?
C20 Fe2 C16 156.0(4) . . ?
C21 Fe2 C16 162.0(4) . . ?
C22 Fe2 C16 125.2(4) . . ?
C24 Fe2 C16 121.3(3) . . ?
C23 Fe2 C16 108.5(3) . . ?
C13 Fe2 C16 68.8(3) . . ?
C14 Fe2 C17 68.9(3) . . ?
C15 Fe2 C17 68.4(3) . . ?
C20 Fe2 C17 121.0(4) . . ?
C21 Fe2 C17 156.2(4) . . ?
C22 Fe2 C17 161.6(4) . . ?
C24 Fe2 C17 107.7(3) . . ?
C23 Fe2 C17 125.3(4) . . ?
C13 Fe2 C17 41.1(3) . . ?
C16 Fe2 C17 40.1(3) . . ?
N1 N2 H2A 122(7) . . ?
N1 N2 H2B 108(5) . . ?
H2A N2 H2B 119(9) . . ?
C1 C2 C3 108.5(7) . . ?
C1 C2 Fe1 69.5(4) . . ?
C3 C2 Fe1 69.8(4) . . ?
C1 C2 H2 125.7 . . ?
C3 C2 H2 125.7 . . ?
Fe1 C2 H2 125.7 . . ?
C4 C3 C2 107.1(7) . . ?
C4 C3 Fe1 69.4(5) . . ?
C2 C3 Fe1 69.1(4) . . ?
C4 C3 H3 126.4 . . ?
C2 C3 H3 126.4 . . ?
Fe1 C3 H3 126.4 . . ?
C18 N3 N4 116.9(7) . . ?
C4 C5 C1 107.3(7) . . ?
C4 C5 Fe1 70.3(5) . . ?
C1 C5 Fe1 69.4(4) . . ?
C4 C5 H5 126.4 . . ?
C1 C5 H5 126.4 . . ?
Fe1 C5 H5 126.4 . . ?
C5 C4 C3 109.3(7) . . ?
C5 C4 Fe1 69.1(5) . . ?
C3 C4 Fe1 69.9(5) . . ?
C5 C4 H4 125.4 . . ?
C3 C4 H4 125.4 . . ?
Fe1 C4 H4 125.4 . . ?
N3 N4 H4A 113(7) . . ?
N3 N4 H4B 103(6) . . ?
H4A N4 H4B 104(9) . . ?
C8 C9 C10 107.2(7) . . ?
C8 C9 Fe1 69.4(5) . . ?
C10 C9 Fe1 69.5(5) . . ?
C8 C9 H9 126.4 . . ?
C10 C9 H9 126.4 . . ?
Fe1 C9 H9 126.4 . . ?
C9 C8 C12 109.1(8) . . ?
C9 C8 Fe1 70.2(5) . . ?
C12 C8 Fe1 69.9(5) . . ?
C9 C8 H8 125.4 . . ?
C12 C8 H8 125.4 . . ?
Fe1 C8 H8 125.4 . . ?
C6 C7 H7A 109.5 . . ?
C6 C7 H7B 109.5 . . ?
H7A C7 H7B 109.5 . . ?
C6 C7 H7C 109.5 . . ?
H7A C7 H7C 109.5 . . ?
H7B C7 H7C 109.5 . . ?
N1 C6 C1 115.0(7) . . ?
N1 C6 C7 124.1(8) . . ?
C1 C6 C7 120.9(7) . . ?
C11 C10 C9 108.7(8) . . ?
C11 C10 Fe1 70.1(5) . . ?
C9 C10 Fe1 69.7(5) . . ?
C11 C10 H10 125.6 . . ?
C9 C10 H10 125.6 . . ?
Fe1 C10 H10 125.6 . . ?
C10 C11 C12 108.2(8) . . ?
C10 C11 Fe1 69.7(5) . . ?
C12 C11 Fe1 69.4(5) . . ?
C10 C11 H11 125.9 . . ?
C12 C11 H11 125.9 . . ?
Fe1 C11 H11 125.9 . . ?
C8 C12 C11 106.8(8) . . ?
C8 C12 Fe1 69.2(5) . . ?
C11 C12 Fe1 69.6(5) . . ?
C8 C12 H12 126.6 . . ?
C11 C12 H12 126.6 . . ?
Fe1 C12 H12 126.6 . . ?
C14 C13 C17 107.1(7) . . ?
C14 C13 C18 127.7(7) . . ?
C17 C13 C18 125.1(7) . . ?
C14 C13 Fe2 68.9(4) . . ?
C17 C13 Fe2 69.7(4) . . ?
C18 C13 Fe2 126.8(5) . . ?
C15 C14 C13 108.2(7) . . ?
C15 C14 Fe2 69.7(5) . . ?
C13 C14 Fe2 69.9(4) . . ?
C15 C14 H14 125.9 . . ?
C13 C14 H14 125.9 . . ?
Fe2 C14 H14 125.9 . . ?
C14 C15 C16 108.3(7) . . ?
C14 C15 Fe2 69.6(4) . . ?
C16 C15 Fe2 70.0(5) . . ?
C14 C15 H15 125.8 . . ?
C16 C15 H15 125.8 . . ?
Fe2 C15 H15 125.8 . . ?
C17 C16 C15 107.6(7) . . ?
C17 C16 Fe2 70.0(4) . . ?
C15 C16 Fe2 68.7(4) . . ?
C17 C16 H16 126.2 . . ?
C15 C16 H16 126.2 . . ?
Fe2 C16 H16 126.2 . . ?
C16 C17 C13 108.8(7) . . ?
C16 C17 Fe2 69.9(4) . . ?
C13 C17 Fe2 69.2(4) . . ?
C16 C17 H17 125.6 . . ?
C13 C17 H17 125.6 . . ?
Fe2 C17 H17 125.6 . . ?
N3 C18 C13 116.4(7) . . ?
N3 C18 C19 123.6(7) . . ?
C13 C18 C19 120.0(7) . . ?
C18 C19 H19A 109.5 . . ?
C18 C19 H19B 109.5 . . ?
H19A C19 H19B 109.5 . . ?
C18 C19 H19C 109.5 . . ?
H19A C19 H19C 109.5 . . ?
H19B C19 H19C 109.5 . . ?
C24 C20 C21 108.3(8) . . ?
C24 C20 Fe2 70.1(5) . . ?
C21 C20 Fe2 69.6(5) . . ?
C24 C20 H20 125.9 . . ?
C21 C20 H20 125.9 . . ?
Fe2 C20 H20 125.9 . . ?
C20 C21 C22 107.7(8) . . ?
C20 C21 Fe2 69.5(5) . . ?
C22 C21 Fe2 69.6(5) . . ?
C20 C21 H21 126.1 . . ?
C22 C21 H21 126.1 . . ?
Fe2 C21 H21 126.1 . . ?
C23 C22 C21 107.8(8) . . ?
C23 C22 Fe2 70.1(5) . . ?
C21 C22 Fe2 69.5(5) . . ?
C23 C22 H22 126.1 . . ?
C21 C22 H22 126.1 . . ?
Fe2 C22 H22 126.1 . . ?
C22 C23 C24 108.7(8) . . ?
C22 C23 Fe2 69.7(5) . . ?
C24 C23 Fe2 69.6(5) . . ?
C22 C23 H23 125.7 . . ?
C24 C23 H23 125.7 . . ?
Fe2 C23 H23 125.7 . . ?
C20 C24 C23 107.5(8) . . ?
C20 C24 Fe2 69.4(5) . . ?
C23 C24 Fe2 69.6(5) . . ?
C20 C24 H24 126.2 . . ?
C23 C24 H24 126.2 . . ?
Fe2 C24 H24 126.2 . . ?

loop_
_geom_bond_atom_site_label_1
_geom_bond_atom_site_label_2
_geom_bond_distance
_geom_bond_site_symmetry_2
_geom_bond_publ_flag
Fe1 C5 2.034(8) . ?
Fe1 C8 2.042(8) . ?
Fe1 C1 2.043(7) . ?
Fe1 C2 2.046(8) . ?
Fe1 C10 2.048(9) . ?
Fe1 C12 2.050(8) . ?
Fe1 C4 2.050(8) . ?
Fe1 C9 2.052(8) . ?
Fe1 C11 2.053(9) . ?
Fe1 C3 2.056(8) . ?
N1 C6 1.292(10) . ?
N1 N2 1.421(10) . ?
C1 C2 1.419(11) . ?
C1 C5 1.452(11) . ?
C1 C6 1.475(11) . ?
Fe2 C14 2.036(8) . ?
Fe2 C15 2.038(8) . ?
Fe2 C20 2.038(8) . ?
Fe2 C21 2.041(8) . ?
Fe2 C22 2.043(8) . ?
Fe2 C24 2.048(8) . ?
Fe2 C23 2.048(9) . ?
Fe2 C13 2.049(8) . ?
Fe2 C16 2.054(8) . ?
Fe2 C17 2.056(7) . ?
N2 H2A 0.92(12) . ?
N2 H2B 1.16(10) . ?
C2 C3 1.439(12) . ?
C2 H2 1.0000 . ?
C3 C4 1.428(12) . ?
C3 H3 1.0000 . ?
N3 C18 1.290(10) . ?
N3 N4 1.405(10) . ?
C5 C4 1.418(12) . ?
C5 H5 1.0000 . ?
C4 H4 1.0000 . ?
N4 H4A 0.93(12) . ?
N4 H4B 0.98(11) . ?
C9 C8 1.414(12) . ?
C9 C10 1.428(12) . ?
C9 H9 1.0000 . ?
C8 C12 1.429(12) . ?
C8 H8 1.0000 . ?
C7 C6 1.507(11) . ?
C7 H7A 0.9800 . ?
C7 H7B 0.9800 . ?
C7 H7C 0.9800 . ?
C10 C11 1.410(14) . ?
C10 H10 1.0000 . ?
C11 C12 1.436(13) . ?
C11 H11 1.0000 . ?
C12 H12 1.0000 . ?
C13 C14 1.436(11) . ?
C13 C17 1.440(11) . ?
C13 C18 1.467(11) . ?
C14 C15 1.417(12) . ?
C14 H14 1.0000 . ?
C15 C16 1.443(12) . ?
C15 H15 1.0000 . ?
C16 C17 1.411(12) . ?
C16 H16 1.0000 . ?
C17 H17 1.0000 . ?
C18 C19 1.498(11) . ?
C19 H19A 0.9800 . ?
C19 H19B 0.9800 . ?
C19 H19C 0.9800 . ?
C20 C24 1.414(12) . ?
C20 C21 1.425(13) . ?
C20 H20 1.0000 . ?
C21 C22 1.425(14) . ?
C21 H21 1.0000 . ?
C22 C23 1.408(13) . ?
C22 H22 1.0000 . ?
C23 C24 1.426(13) . ?
C23 H23 1.0000 . ?
C24 H24 1.0000 . ?
